data_4348253
loop_
_publ_author_name
'Choubey, Bimba'
'Radhakrishna, Latchupatula'
'Mague, Joel T.'
'Balakrishna, Maravanji S.'

_publ_section_title
;
 Two Triazole-Based Phosphine Ligands Prepared via Temperature-Mediated
 Li/H Exchange: Cu(I) and Au(I) Complexes and Structural Studies.
;
_journal_issue 17
_journal_name_full 'Inorganic chemistry'
_journal_page_first 8514
_journal_page_last 8526
_journal_paper_doi 10.1021/acs.inorgchem.6b01094
_journal_volume 55
_journal_year 2016
_chemical_formula_moiety 'C38 H28 Cl Cu N5 P'
_chemical_formula_sum 'C38 H28 Cl Cu N5 P'
_chemical_formula_weight 684.61
_space_group_crystal_system triclinic
_space_group_IT_number 2
_space_group_name_Hall '-P 1'
_space_group_name_H-M_alt 'P -1'
_atom_sites_solution_hydrogens geom
_atom_sites_solution_primary direct
_atom_sites_solution_secondary difmap
_audit_creation_method SHELXL-2014/7
_cell_angle_alpha 82.600(5)
_cell_angle_beta 74.265(5)
_cell_angle_gamma 81.680(4)
_cell_formula_units_Z 2
_cell_length_a 9.9687(5)
_cell_length_b 10.0509(5)
_cell_length_c 15.8649(10)
_cell_measurement_reflns_used 2180
_cell_measurement_temperature 293(2)
_cell_measurement_theta_max 25.30
_cell_measurement_theta_min 3.10
_cell_volume 1507.20(15)
_computing_structure_refinement 'SHELXL-2014/7 (Sheldrick, 2014)'
_diffrn_ambient_temperature 293(2)
_diffrn_measured_fraction_theta_full 0.981
_diffrn_measured_fraction_theta_max 0.981
_diffrn_measurement_device_type 'Rigaku Saturn724'
_diffrn_measurement_method \w
_diffrn_radiation_type MoK\a
_diffrn_radiation_wavelength 0.71073
_diffrn_reflns_av_R_equivalents 0.0401
_diffrn_reflns_av_unetI/netI 0.0483
_diffrn_reflns_Laue_measured_fraction_full 0.981
_diffrn_reflns_Laue_measured_fraction_max 0.981
_diffrn_reflns_limit_h_max 11
_diffrn_reflns_limit_h_min -10
_diffrn_reflns_limit_k_max 11
_diffrn_reflns_limit_k_min -7
_diffrn_reflns_limit_l_max 18
_diffrn_reflns_limit_l_min -18
_diffrn_reflns_number 11168
_diffrn_reflns_point_group_measured_fraction_full 0.981
_diffrn_reflns_point_group_measured_fraction_max 0.981
_diffrn_reflns_theta_full 24.997
_diffrn_reflns_theta_max 24.997
_diffrn_reflns_theta_min 2.057
_exptl_absorpt_coefficient_mu 0.905
_exptl_absorpt_correction_T_max 0.915
_exptl_absorpt_correction_T_min 0.802
_exptl_absorpt_correction_type numerical
_exptl_absorpt_process_details 'NUMABS (Rigaku, 1999)'
_exptl_crystal_colour colorless
_exptl_crystal_density_diffrn 1.509
_exptl_crystal_density_meas ?
_exptl_crystal_description prisam
_exptl_crystal_F_000 704
_exptl_crystal_size_max 0.26
_exptl_crystal_size_mid 0.1
_exptl_crystal_size_min 0.1
_refine_diff_density_max 0.854
_refine_diff_density_min -1.303
_refine_diff_density_rms 0.101
_refine_ls_extinction_method none
_refine_ls_goodness_of_fit_ref 1.031
_refine_ls_hydrogen_treatment mixed
_refine_ls_matrix_type full
_refine_ls_number_parameters 415
_refine_ls_number_reflns 5182
_refine_ls_number_restraints 0
_refine_ls_restrained_S_all 1.031
_refine_ls_R_factor_all 0.0539
_refine_ls_R_factor_gt 0.0470
_refine_ls_shift/su_max 0.000
_refine_ls_shift/su_mean 0.000
_refine_ls_structure_factor_coef Fsqd
_refine_ls_weighting_details 'w=1/[\s^2^(Fo^2^)+(0.0770P)^2^+1.2120P] where P=(Fo^2^+2Fc^2^)/3'
_refine_ls_weighting_scheme calc
_refine_ls_wR_factor_gt 0.1190
_refine_ls_wR_factor_ref 0.1243
_reflns_Friedel_coverage 0.000
_reflns_number_gt 4560
_reflns_number_total 5182
_reflns_threshold_expression 'I > 2\s(I)'
_cod_data_source_file ic6b01094_si_007.cif
_cod_data_source_block shelx
_cod_depositor_comments
;
The following automatic conversions were performed:

data item '_exptl_crystal_density_meas' value 'not measured' was
changed to '?' -- the value is perceived as not measured.

Automatic conversion script
Id: cif_fix_values 6909 2019-04-08 15:41:33Z antanas 
;
_cod_original_cell_volume 1507.19(15)
_cod_database_code 4348253
_shelx_shelxl_version_number 2014/7
_shelx_space_group_comment
;
The symmetry employed for this shelxl refinement is uniquely defined
by the following loop, which should always be used as a source of
symmetry information in preference to the above space-group names.
They are only intended as comments.
;
_shelx_estimated_absorpt_t_min 0.803
_shelx_estimated_absorpt_t_max 0.917

loop_
_space_group_symop_operation_xyz
'x, y, z'
'-x, -y, -z'

loop_
_atom_site_label
_atom_site_type_symbol
_atom_site_fract_x
_atom_site_fract_y
_atom_site_fract_z
_atom_site_U_iso_or_equiv
_atom_site_adp_type
_atom_site_occupancy
_atom_site_site_symmetry_order
_atom_site_calc_flag
_atom_site_refinement_flags_posn
_atom_site_refinement_flags_adp
Cu1 Cu 0.42528(4) 0.72234(3) 0.20311(2) 0.01293(14) Uani 1 1 d . .
Cl1 Cl 0.31578(8) 0.88690(7) 0.12542(5) 0.01643(19) Uani 1 1 d . .
P1 P 0.55331(8) 0.79275(7) 0.27631(5) 0.01078(18) Uani 1 1 d . .
N4 N 0.5539(3) 0.5822(2) 0.11638(16) 0.0134(5) Uani 1 1 d . .
N5 N 0.3129(3) 0.5581(2) 0.24054(16) 0.0149(5) Uani 1 1 d . .
N1 N 0.3872(3) 0.9899(2) 0.37793(16) 0.0145(5) Uani 1 1 d . .
N3 N 0.4960(3) 1.1619(3) 0.36373(17) 0.0176(6) Uani 1 1 d . .
N2 N 0.3783(3) 1.1143(2) 0.40269(17) 0.0183(6) Uani 1 1 d . .
C30 C 0.3707(3) 0.4515(3) 0.19385(19) 0.0135(6) Uani 1 1 d . .
C8 C 0.5830(3) 1.0666(3) 0.31475(18) 0.0118(6) Uani 1 1 d . .
C6 C 0.1814(3) 0.8955(3) 0.3675(2) 0.0173(7) Uani 1 1 d . .
H6 H 0.2064 0.9146 0.3067 0.021 Uiso 1 1 calc R U
C00C C 0.8383(3) 0.7250(3) 0.19556(19) 0.0155(6) Uani 1 1 d . .
H00C H 0.8407 0.6632 0.2442 0.019 Uiso 1 1 calc R U
C31 C 0.4981(3) 0.4649(3) 0.1269(2) 0.0142(6) Uani 1 1 d . .
C1 C 0.2671(3) 0.9183(3) 0.41721(19) 0.0131(6) Uani 1 1 d . .
C21 C 0.7159(3) 0.8077(3) 0.19211(19) 0.0126(6) Uani 1 1 d . .
C13 C 0.9703(3) 1.0513(4) 0.2133(2) 0.0264(8) Uani 1 1 d . .
H13 H 1.0503 0.9892 0.2073 0.032 Uiso 1 1 calc R U
C37 C 0.6712(3) 0.5948(3) 0.0545(2) 0.0169(7) Uani 1 1 d . .
H37 H 0.7113 0.6749 0.0472 0.020 Uiso 1 1 calc R U
C22 C 0.7131(3) 0.8975(3) 0.11805(19) 0.0140(6) Uani 1 1 d . .
H22 H 0.6306 0.9519 0.1146 0.017 Uiso 1 1 calc R U
C7 C 0.5149(3) 0.9545(3) 0.32280(18) 0.0112(6) Uani 1 1 d . .
C16 C 0.6542(3) 0.7159(3) 0.42809(19) 0.0152(6) Uani 1 1 d . .
H16 H 0.6559 0.8069 0.4327 0.018 Uiso 1 1 calc R U
C29 C 0.3097(3) 0.3302(3) 0.2088(2) 0.0163(6) Uani 1 1 d . .
C2 C 0.2323(3) 0.8893(3) 0.5071(2) 0.0175(7) Uani 1 1 d . .
H2 H 0.2923 0.9047 0.5398 0.021 Uiso 1 1 calc R U
C35 C 0.6816(3) 0.3767(3) 0.0089(2) 0.0174(7) Uani 1 1 d . .
H35 H 0.7242 0.3091 -0.0278 0.021 Uiso 1 1 calc R U
C17 C 0.6999(3) 0.6186(3) 0.4873(2) 0.0178(7) Uani 1 1 d . .
H17 H 0.7314 0.6446 0.5322 0.021 Uiso 1 1 calc R U
C36 C 0.7385(3) 0.4944(3) -0.0005(2) 0.0171(7) Uani 1 1 d . .
H36 H 0.8214 0.5079 -0.0431 0.021 Uiso 1 1 calc R U
C9 C 0.7218(3) 1.1033(3) 0.26666(19) 0.0138(6) Uani 1 1 d . .
C5 C 0.0571(3) 0.8436(3) 0.4096(2) 0.0196(7) Uani 1 1 d . .
H5 H -0.0023 0.8273 0.3768 0.024 Uiso 1 1 calc R U
C14 C 0.8423(3) 1.0134(3) 0.2614(2) 0.0194(7) Uani 1 1 d . .
H14 H 0.8367 0.9271 0.2904 0.023 Uiso 1 1 calc R U
C15 C 0.6060(3) 0.6772(3) 0.36195(19) 0.0127(6) Uani 1 1 d . .
C4 C 0.0198(3) 0.8156(3) 0.4996(2) 0.0194(7) Uani 1 1 d . .
H4 H -0.0649 0.7820 0.5274 0.023 Uiso 1 1 calc R U
C23 C 0.8325(3) 0.9061(3) 0.0496(2) 0.0180(7) Uani 1 1 d . .
H23 H 0.8305 0.9665 0.0002 0.022 Uiso 1 1 calc R U
C12 C 0.9799(4) 1.1807(4) 0.1741(2) 0.0301(9) Uani 1 1 d . .
H12 H 1.0664 1.2060 0.1413 0.036 Uiso 1 1 calc R U
C3 C 0.1078(3) 0.8374(3) 0.5483(2) 0.0192(7) Uani 1 1 d . .
H3 H 0.0835 0.8171 0.6090 0.023 Uiso 1 1 calc R U
C27 C 0.1258(4) 0.4312(3) 0.3196(2) 0.0217(7) Uani 1 1 d . .
H27 H 0.0411 0.4280 0.3622 0.026 Uiso 1 1 calc R U
C33 C 0.4925(3) 0.2380(3) 0.0897(2) 0.0190(7) Uani 1 1 d . .
H33 H 0.5310 0.1684 0.0540 0.023 Uiso 1 1 calc R U
C24 C 0.9546(3) 0.8252(3) 0.0546(2) 0.0197(7) Uani 1 1 d . .
H24 H 1.0355 0.8322 0.0091 0.024 Uiso 1 1 calc R U
C26 C 0.1938(3) 0.5471(3) 0.3008(2) 0.0177(7) Uani 1 1 d . .
H26 H 0.1528 0.6208 0.3325 0.021 Uiso 1 1 calc R U
C18 C 0.6991(3) 0.4833(3) 0.4804(2) 0.0185(7) Uani 1 1 d . .
H18 H 0.7318 0.4182 0.5196 0.022 Uiso 1 1 calc R U
C25 C 0.9571(3) 0.7344(3) 0.1266(2) 0.0200(7) Uani 1 1 d . .
H25 H 1.0393 0.6788 0.1291 0.024 Uiso 1 1 calc R U
C34 C 0.3755(4) 0.2233(3) 0.1551(2) 0.0201(7) Uani 1 1 d . .
H34 H 0.3369 0.1420 0.1654 0.024 Uiso 1 1 calc R U
C19 C 0.6497(3) 0.4448(3) 0.4148(2) 0.0201(7) Uani 1 1 d . .
H19 H 0.6482 0.3538 0.4101 0.024 Uiso 1 1 calc R U
C32 C 0.5582(3) 0.3588(3) 0.0744(2) 0.0155(6) Uani 1 1 d . .
C10 C 0.7334(3) 1.2342(3) 0.2285(2) 0.0199(7) Uani 1 1 d . .
H10 H 0.6534 1.2963 0.2335 0.024 Uiso 1 1 calc R U
C28 C 0.1861(4) 0.3230(3) 0.2743(2) 0.0208(7) Uani 1 1 d . .
H28 H 0.1441 0.2434 0.2874 0.025 Uiso 1 1 calc R U
C20 C 0.6026(3) 0.5418(3) 0.3568(2) 0.0169(7) Uani 1 1 d . .
H20 H 0.5680 0.5158 0.3133 0.020 Uiso 1 1 calc R U
C11 C 0.8617(4) 1.2736(4) 0.1832(2) 0.0286(8) Uani 1 1 d . .
H11 H 0.8689 1.3623 0.1588 0.034 Uiso 1 1 calc R U

loop_
_atom_site_aniso_label
_atom_site_aniso_U_11
_atom_site_aniso_U_22
_atom_site_aniso_U_33
_atom_site_aniso_U_23
_atom_site_aniso_U_13
_atom_site_aniso_U_12
Cu1 0.0147(2) 0.0100(2) 0.0159(2) -0.00280(14) -0.00747(15) 0.00081(14)
Cl1 0.0213(4) 0.0121(4) 0.0169(4) -0.0026(3) -0.0093(3) 0.0044(3)
P1 0.0127(4) 0.0079(4) 0.0123(4) -0.0023(3) -0.0053(3) 0.0019(3)
N4 0.0136(13) 0.0118(12) 0.0165(13) -0.0022(10) -0.0089(10) 0.0029(9)
N5 0.0181(14) 0.0133(13) 0.0153(13) -0.0012(10) -0.0090(11) 0.0003(10)
N1 0.0156(13) 0.0125(12) 0.0167(13) -0.0040(10) -0.0074(11) 0.0027(10)
N3 0.0162(14) 0.0173(13) 0.0194(14) -0.0073(11) -0.0027(11) -0.0011(10)
N2 0.0194(14) 0.0131(13) 0.0222(14) -0.0071(11) -0.0032(11) -0.0010(10)
C30 0.0198(16) 0.0100(14) 0.0157(15) 0.0000(11) -0.0152(13) 0.0012(11)
C8 0.0155(15) 0.0109(14) 0.0105(14) -0.0032(11) -0.0076(12) 0.0038(11)
C6 0.0174(16) 0.0181(16) 0.0161(15) -0.0043(12) -0.0060(13) 0.0043(12)
C00C 0.0187(16) 0.0159(15) 0.0120(14) -0.0023(12) -0.0058(12) 0.0016(12)
C31 0.0158(15) 0.0121(15) 0.0177(15) -0.0013(12) -0.0116(13) 0.0028(11)
C1 0.0126(15) 0.0076(14) 0.0189(15) -0.0035(11) -0.0056(12) 0.0044(11)
C21 0.0149(15) 0.0106(14) 0.0137(15) -0.0043(11) -0.0048(12) -0.0013(11)
C13 0.0152(17) 0.044(2) 0.0234(18) -0.0170(16) -0.0090(14) 0.0035(14)
C37 0.0173(16) 0.0169(15) 0.0189(16) -0.0027(12) -0.0091(13) 0.0000(12)
C22 0.0187(16) 0.0103(14) 0.0154(15) -0.0043(11) -0.0068(12) -0.0015(11)
C7 0.0141(15) 0.0100(14) 0.0107(14) -0.0014(11) -0.0079(12) 0.0042(11)
C16 0.0213(16) 0.0111(14) 0.0149(15) -0.0017(12) -0.0082(13) 0.0002(11)
C29 0.0226(17) 0.0145(15) 0.0162(15) 0.0001(12) -0.0138(13) -0.0008(12)
C2 0.0235(17) 0.0120(15) 0.0196(16) -0.0033(12) -0.0106(13) 0.0012(12)
C35 0.0201(17) 0.0175(16) 0.0170(16) -0.0072(12) -0.0109(13) 0.0071(12)
C17 0.0229(17) 0.0158(15) 0.0167(15) -0.0036(12) -0.0094(13) 0.0018(12)
C36 0.0158(16) 0.0206(16) 0.0165(16) -0.0063(12) -0.0069(13) 0.0017(12)
C9 0.0152(15) 0.0193(16) 0.0105(14) -0.0064(12) -0.0083(12) 0.0000(12)
C5 0.0192(17) 0.0179(16) 0.0250(18) -0.0036(13) -0.0131(14) 0.0027(12)
C14 0.0203(17) 0.0226(17) 0.0196(16) -0.0111(13) -0.0113(13) 0.0034(13)
C15 0.0137(15) 0.0134(14) 0.0104(14) -0.0009(11) -0.0040(12) 0.0019(11)
C4 0.0173(16) 0.0128(15) 0.0264(17) -0.0018(13) -0.0042(14) 0.0015(12)
C23 0.0262(18) 0.0145(15) 0.0158(15) 0.0005(12) -0.0083(13) -0.0061(12)
C12 0.0219(19) 0.054(2) 0.0167(17) -0.0080(16) -0.0033(14) -0.0122(16)
C3 0.0240(17) 0.0134(15) 0.0187(16) -0.0017(12) -0.0052(14) 0.0025(12)
C27 0.0247(18) 0.0258(18) 0.0161(16) 0.0031(13) -0.0075(14) -0.0078(13)
C33 0.0273(18) 0.0125(15) 0.0200(16) -0.0034(12) -0.0136(14) 0.0047(12)
C24 0.0192(17) 0.0233(17) 0.0163(16) -0.0067(13) 0.0001(13) -0.0059(13)
C26 0.0184(16) 0.0190(16) 0.0159(15) -0.0028(12) -0.0058(13) 0.0006(12)
C18 0.0254(18) 0.0141(15) 0.0150(15) 0.0018(12) -0.0082(13) 0.0043(12)
C25 0.0165(16) 0.0195(16) 0.0229(17) -0.0045(13) -0.0055(13) 0.0045(12)
C34 0.0309(19) 0.0115(15) 0.0242(17) -0.0012(13) -0.0179(15) -0.0024(13)
C19 0.0270(18) 0.0107(15) 0.0222(17) -0.0005(12) -0.0080(14) 0.0011(12)
C32 0.0212(17) 0.0127(15) 0.0170(15) -0.0022(12) -0.0145(13) 0.0032(12)
C10 0.0226(17) 0.0220(17) 0.0166(16) -0.0009(13) -0.0097(13) 0.0006(13)
C28 0.0280(19) 0.0172(16) 0.0206(17) 0.0030(13) -0.0113(14) -0.0079(13)
C20 0.0210(17) 0.0132(15) 0.0175(16) -0.0019(12) -0.0075(13) 0.0006(12)
C11 0.036(2) 0.036(2) 0.0169(17) 0.0053(15) -0.0114(15) -0.0145(16)

loop_
_atom_type_symbol
_atom_type_description
_atom_type_scat_dispersion_real
_atom_type_scat_dispersion_imag
_atom_type_scat_source
C C 0.0033 0.0016 'International Tables Vol C Tables 4.2.6.8 and 6.1.1.4'
H H 0.0000 0.0000 'International Tables Vol C Tables 4.2.6.8 and 6.1.1.4'
N N 0.0061 0.0033 'International Tables Vol C Tables 4.2.6.8 and 6.1.1.4'
P P 0.1023 0.0942 'International Tables Vol C Tables 4.2.6.8 and 6.1.1.4'
Cl Cl 0.1484 0.1585 'International Tables Vol C Tables 4.2.6.8 and 6.1.1.4'
Cu Cu 0.3201 1.2651 'International Tables Vol C Tables 4.2.6.8 and 6.1.1.4'

loop_
_geom_angle_atom_site_label_1
_geom_angle_atom_site_label_2
_geom_angle_atom_site_label_3
_geom_angle
N5 Cu1 N4 79.47(9)
N5 Cu1 P1 126.38(7)
N4 Cu1 P1 108.78(7)
N5 Cu1 Cl1 110.82(8)
N4 Cu1 Cl1 109.30(7)
P1 Cu1 Cl1 115.11(3)
C15 P1 C21 103.52(14)
C15 P1 C7 103.37(13)
C21 P1 C7 103.88(13)
C15 P1 Cu1 117.97(10)
C21 P1 Cu1 101.19(10)
C7 P1 Cu1 124.12(10)
C37 N4 C31 117.6(3)
C37 N4 Cu1 130.8(2)
C31 N4 Cu1 111.59(19)
C26 N5 C30 117.9(3)
C26 N5 Cu1 128.5(2)
C30 N5 Cu1 113.6(2)
N2 N1 C7 111.4(2)
N2 N1 C1 115.6(2)
C7 N1 C1 132.9(2)
N2 N3 C8 108.9(2)
N3 N2 N1 107.5(2)
N5 C30 C29 122.4(3)
N5 C30 C31 117.9(3)
C29 C30 C31 119.8(3)
N3 C8 C7 109.2(3)
N3 C8 C9 116.2(3)
C7 C8 C9 134.6(3)
C1 C6 C5 118.5(3)
C1 C6 H6 120.8
C5 C6 H6 120.8
C25 C00C C21 119.9(3)
C25 C00C H00C 120.0
C21 C00C H00C 120.0
N4 C31 C32 122.9(3)
N4 C31 C30 117.5(3)
C32 C31 C30 119.7(3)
C6 C1 C2 121.5(3)
C6 C1 N1 120.2(3)
C2 C1 N1 117.8(3)
C00C C21 C22 119.3(3)
C00C C21 P1 122.3(2)
C22 C21 P1 118.1(2)
C12 C13 C14 120.0(3)
C12 C13 H13 120.0
C14 C13 H13 120.0
N4 C37 C36 123.4(3)
N4 C37 H37 118.3
C36 C37 H37 118.3
C23 C22 C21 120.2(3)
C23 C22 H22 119.9
C21 C22 H22 119.9
N1 C7 C8 103.0(2)
N1 C7 P1 120.6(2)
C8 C7 P1 136.3(2)
C17 C16 C15 119.7(3)
C17 C16 H16 120.1
C15 C16 H16 120.1
C28 C29 C30 117.3(3)
C28 C29 C34 123.7(3)
C30 C29 C34 119.0(3)
C1 C2 C3 119.3(3)
C1 C2 H2 120.3
C3 C2 H2 120.3
C36 C35 C32 118.9(3)
C36 C35 H35 120.5
C32 C35 H35 120.5
C18 C17 C16 120.5(3)
C18 C17 H17 119.8
C16 C17 H17 119.8
C35 C36 C37 119.3(3)
C35 C36 H36 120.3
C37 C36 H36 120.3
C10 C9 C14 119.1(3)
C10 C9 C8 118.6(3)
C14 C9 C8 122.3(3)
C4 C5 C6 120.8(3)
C4 C5 H5 119.6
C6 C5 H5 119.6
C13 C14 C9 120.2(3)
C13 C14 H14 119.9
C9 C14 H14 119.9
C20 C15 C16 119.4(3)
C20 C15 P1 116.2(2)
C16 C15 P1 124.3(2)
C3 C4 C5 120.0(3)
C3 C4 H4 120.0
C5 C4 H4 120.0
C24 C23 C22 119.9(3)
C24 C23 H23 120.0
C22 C23 H23 120.0
C13 C12 C11 120.3(3)
C13 C12 H12 119.9
C11 C12 H12 119.9
C4 C3 C2 119.9(3)
C4 C3 H3 120.0
C2 C3 H3 120.0
C28 C27 C26 118.5(3)
C28 C27 H27 120.8
C26 C27 H27 120.8
C34 C33 C32 121.0(3)
C34 C33 H33 119.5
C32 C33 H33 119.5
C25 C24 C23 120.1(3)
C25 C24 H24 119.9
C23 C24 H24 119.9
N5 C26 C27 123.5(3)
N5 C26 H26 118.3
C27 C26 H26 118.3
C17 C18 C19 119.8(3)
C17 C18 H18 120.1
C19 C18 H18 120.1
C24 C25 C00C 120.5(3)
C24 C25 H25 119.8
C00C C25 H25 119.8
C33 C34 C29 121.2(3)
C33 C34 H34 119.4
C29 C34 H34 119.4
C20 C19 C18 119.6(3)
C20 C19 H19 120.2
C18 C19 H19 120.2
C35 C32 C31 117.9(3)
C35 C32 C33 122.7(3)
C31 C32 C33 119.4(3)
C11 C10 C9 120.7(3)
C11 C10 H10 119.7
C9 C10 H10 119.7
C27 C28 C29 120.4(3)
C27 C28 H28 119.8
C29 C28 H28 119.8
C19 C20 C15 121.0(3)
C19 C20 H20 119.5
C15 C20 H20 119.5
C10 C11 C12 119.6(3)
C10 C11 H11 120.2
C12 C11 H11 120.2

loop_
_geom_bond_atom_site_label_1
_geom_bond_atom_site_label_2
_geom_bond_distance
Cu1 N5 2.062(2)
Cu1 N4 2.131(2)
Cu1 P1 2.1807(8)
Cu1 Cl1 2.2647(8)
P1 C15 1.810(3)
P1 C21 1.810(3)
P1 C7 1.819(3)
N4 C37 1.317(4)
N4 C31 1.348(4)
N5 C26 1.316(4)
N5 C30 1.351(4)
N1 N2 1.343(3)
N1 C7 1.363(4)
N1 C1 1.439(4)
N3 N2 1.296(4)
N3 C8 1.363(4)
C30 C29 1.405(4)
C30 C31 1.428(4)
C8 C7 1.372(4)
C8 C9 1.462(4)
C6 C1 1.368(5)
C6 C5 1.380(4)
C6 H6 0.9300
C00C C25 1.382(4)
C00C C21 1.384(4)
C00C H00C 0.9300
C31 C32 1.401(4)
C1 C2 1.376(4)
C21 C22 1.391(4)
C13 C12 1.372(5)
C13 C14 1.376(5)
C13 H13 0.9300
C37 C36 1.394(4)
C37 H37 0.9300
C22 C23 1.381(4)
C22 H22 0.9300
C16 C17 1.383(4)
C16 C15 1.385(4)
C16 H16 0.9300
C29 C28 1.385(4)
C29 C34 1.428(4)
C2 C3 1.378(4)
C2 H2 0.9300
C35 C36 1.359(4)
C35 C32 1.396(4)
C35 H35 0.9300
C17 C18 1.380(4)
C17 H17 0.9300
C36 H36 0.9300
C9 C10 1.383(4)
C9 C14 1.384(4)
C5 C4 1.377(5)
C5 H5 0.9300
C14 H14 0.9300
C15 C20 1.379(4)
C4 C3 1.371(5)
C4 H4 0.9300
C23 C24 1.378(5)
C23 H23 0.9300
C12 C11 1.380(5)
C12 H12 0.9300
C3 H3 0.9300
C27 C28 1.355(5)
C27 C26 1.391(4)
C27 H27 0.9300
C33 C34 1.346(5)
C33 C32 1.425(4)
C33 H33 0.9300
C24 C25 1.370(5)
C24 H24 0.9300
C26 H26 0.9300
C18 C19 1.382(5)
C18 H18 0.9300
C25 H25 0.9300
C34 H34 0.9300
C19 C20 1.375(4)
C19 H19 0.9300
C10 C11 1.372(5)
C10 H10 0.9300
C28 H28 0.9300
C20 H20 0.9300
C11 H11 0.9300

loop_
_geom_torsion_atom_site_label_1
_geom_torsion_atom_site_label_2
_geom_torsion_atom_site_label_3
_geom_torsion_atom_site_label_4
_geom_torsion
C8 N3 N2 N1 -1.2(3)
C7 N1 N2 N3 1.2(3)
C1 N1 N2 N3 177.9(3)
C26 N5 C30 C29 -1.3(4)
Cu1 N5 C30 C29 -179.5(2)
C26 N5 C30 C31 178.4(3)
Cu1 N5 C30 C31 0.2(3)
N2 N3 C8 C7 0.8(3)
N2 N3 C8 C9 -179.5(3)
C37 N4 C31 C32 -1.0(4)
Cu1 N4 C31 C32 176.4(2)
C37 N4 C31 C30 -179.9(3)
Cu1 N4 C31 C30 -2.5(3)
N5 C30 C31 N4 1.6(4)
C29 C30 C31 N4 -178.6(3)
N5 C30 C31 C32 -177.3(3)
C29 C30 C31 C32 2.4(4)
C5 C6 C1 C2 0.6(4)
C5 C6 C1 N1 -171.1(3)
N2 N1 C1 C6 109.7(3)
C7 N1 C1 C6 -74.5(4)
N2 N1 C1 C2 -62.3(3)
C7 N1 C1 C2 113.5(4)
C25 C00C C21 C22 1.5(4)
C25 C00C C21 P1 175.6(2)
C15 P1 C21 C00C 9.7(3)
C7 P1 C21 C00C 117.4(3)
Cu1 P1 C21 C00C -113.0(2)
C15 P1 C21 C22 -176.1(2)
C7 P1 C21 C22 -68.4(2)
Cu1 P1 C21 C22 61.2(2)
C31 N4 C37 C36 0.8(4)
Cu1 N4 C37 C36 -176.0(2)
C00C C21 C22 C23 -1.6(4)
P1 C21 C22 C23 -175.9(2)
N2 N1 C7 C8 -0.7(3)
C1 N1 C7 C8 -176.6(3)
N2 N1 C7 P1 -178.0(2)
C1 N1 C7 P1 6.1(4)
N3 C8 C7 N1 -0.1(3)
C9 C8 C7 N1 -179.7(3)
N3 C8 C7 P1 176.6(2)
C9 C8 C7 P1 -3.1(6)
C15 P1 C7 N1 -83.8(3)
C21 P1 C7 N1 168.4(2)
Cu1 P1 C7 N1 54.3(3)
C15 P1 C7 C8 100.1(3)
C21 P1 C7 C8 -7.8(4)
Cu1 P1 C7 C8 -121.9(3)
N5 C30 C29 C28 -0.1(4)
C31 C30 C29 C28 -179.8(3)
N5 C30 C29 C34 178.5(3)
C31 C30 C29 C34 -1.2(4)
C6 C1 C2 C3 -0.6(4)
N1 C1 C2 C3 171.3(3)
C15 C16 C17 C18 0.7(5)
C32 C35 C36 C37 -1.0(5)
N4 C37 C36 C35 0.2(5)
N3 C8 C9 C10 -38.5(4)
C7 C8 C9 C10 141.1(3)
N3 C8 C9 C14 138.6(3)
C7 C8 C9 C14 -41.8(5)
C1 C6 C5 C4 0.2(4)
C12 C13 C14 C9 3.4(5)
C10 C9 C14 C13 -4.7(5)
C8 C9 C14 C13 178.2(3)
C17 C16 C15 C20 0.8(4)
C17 C16 C15 P1 -176.1(2)
C21 P1 C15 C20 -90.1(2)
C7 P1 C15 C20 161.8(2)
Cu1 P1 C15 C20 20.7(3)
C21 P1 C15 C16 86.9(3)
C7 P1 C15 C16 -21.2(3)
Cu1 P1 C15 C16 -162.4(2)
C6 C5 C4 C3 -1.0(5)
C21 C22 C23 C24 0.2(4)
C14 C13 C12 C11 0.5(5)
C5 C4 C3 C2 1.1(5)
C1 C2 C3 C4 -0.3(4)
C22 C23 C24 C25 1.2(5)
C30 N5 C26 C27 1.0(5)
Cu1 N5 C26 C27 178.9(2)
C28 C27 C26 N5 0.8(5)
C16 C17 C18 C19 -1.3(5)
C23 C24 C25 C00C -1.3(5)
C21 C00C C25 C24 -0.1(5)
C32 C33 C34 C29 2.9(5)
C28 C29 C34 C33 177.0(3)
C30 C29 C34 C33 -1.4(5)
C17 C18 C19 C20 0.5(5)
C36 C35 C32 C31 0.8(4)
C36 C35 C32 C33 -179.1(3)
N4 C31 C32 C35 0.2(4)
C30 C31 C32 C35 179.1(3)
N4 C31 C32 C33 -179.9(3)
C30 C31 C32 C33 -1.1(4)
C34 C33 C32 C35 178.3(3)
C34 C33 C32 C31 -1.6(5)
C14 C9 C10 C11 2.3(5)
C8 C9 C10 C11 179.5(3)
C26 C27 C28 C29 -2.3(5)
C30 C29 C28 C27 2.0(5)
C34 C29 C28 C27 -176.5(3)
C18 C19 C20 C15 1.0(5)
C16 C15 C20 C19 -1.6(4)
P1 C15 C20 C19 175.5(2)
C9 C10 C11 C12 1.4(5)
C13 C12 C11 C10 -2.8(5)
